data_4124722
loop_
_publ_author_name
'Nath, Naba K.'
'Run\<cevski, Tom\<ce'
'Lai, Chia-Yun'
'Chiesa, Matteo'
'Dinnebier, Robert E.'
'Naumov, Pan\<ce'

_publ_section_title
;
 Surface and Bulk Effects in Photochemical Reactions and Photomechanical
 Effects in Dynamic Molecular Crystals.
;
_journal_issue 43
_journal_name_full 'Journal of the American Chemical Society'
_journal_page_first 13866
_journal_page_last 13875
_journal_paper_doi 10.1021/jacs.5b07806
_journal_volume 137
_journal_year 2015
_chemical_formula_sum 'C11 H10 O2'
_chemical_formula_weight 174.19
_chemical_name_systematic
;
 ?
;
_space_group_crystal_system monoclinic
_space_group_IT_number 14
_space_group_name_Hall '-P 2yn'
_space_group_name_H-M_alt 'P 1 21/n 1'
_symmetry_space_group_name_Hall '-P 2yn'
_symmetry_space_group_name_H-M 'P 1 21/n 1'
_atom_sites_solution_hydrogens geom
_audit_creation_method SHELXL-2014
_cell_angle_alpha 90
_cell_angle_beta 108.041(3)
_cell_angle_gamma 90
_cell_formula_units_Z 4
_cell_length_a 11.0362(11)
_cell_length_b 5.9699(6)
_cell_length_c 14.2914(15)
_cell_measurement_temperature 298
_cell_volume 895.30(16)
_computing_cell_refinement 'Bruker SAINT'
_computing_data_collection 'Bruker APEX2'
_computing_data_reduction 'Bruker SAINT'
_computing_molecular_graphics 'Bruker SHELXTL'
_computing_publication_material 'Bruker SHELXTL'
_computing_structure_refinement 'SHELXL-2014/6 (Sheldrick, 2014)'
_computing_structure_solution 'SHELXS-97 (Sheldrick 2008)'
_diffrn_ambient_temperature 298
_diffrn_measured_fraction_theta_full 1.000
_diffrn_measured_fraction_theta_max 0.996
_diffrn_radiation_type MoK\a
_diffrn_radiation_wavelength 0.71073
_diffrn_reflns_av_R_equivalents 0.0130
_diffrn_reflns_av_unetI/netI 0.0092
_diffrn_reflns_laue_measured_fraction_full 1.000
_diffrn_reflns_laue_measured_fraction_max 0.996
_diffrn_reflns_limit_h_max 14
_diffrn_reflns_limit_h_min -14
_diffrn_reflns_limit_k_max 7
_diffrn_reflns_limit_k_min -7
_diffrn_reflns_limit_l_max 19
_diffrn_reflns_limit_l_min -19
_diffrn_reflns_number 11506
_diffrn_reflns_point_group_measured_fraction_full 1.000
_diffrn_reflns_point_group_measured_fraction_max 0.996
_diffrn_reflns_theta_full 25.242
_diffrn_reflns_theta_max 28.477
_diffrn_reflns_theta_min 2.052
_exptl_absorpt_coefficient_mu 0.088
_exptl_absorpt_correction_T_max 0.7457
_exptl_absorpt_correction_T_min 0.6998
_exptl_absorpt_correction_type multi-scan
_exptl_absorpt_process_details SADABS
_exptl_crystal_colour colorless
_exptl_crystal_density_diffrn 1.292
_exptl_crystal_description block
_exptl_crystal_F_000 368
_exptl_crystal_size_max 0.360
_exptl_crystal_size_mid 0.300
_exptl_crystal_size_min 0.280
_refine_diff_density_max 0.247
_refine_diff_density_min -0.186
_refine_diff_density_rms 0.033
_refine_ls_extinction_method none
_refine_ls_goodness_of_fit_ref 1.063
_refine_ls_hydrogen_treatment constr
_refine_ls_matrix_type full
_refine_ls_number_parameters 118
_refine_ls_number_reflns 2245
_refine_ls_number_restraints 0
_refine_ls_restrained_S_all 1.063
_refine_ls_R_factor_all 0.0483
_refine_ls_R_factor_gt 0.0410
_refine_ls_shift/su_max 0.000
_refine_ls_shift/su_mean 0.000
_refine_ls_structure_factor_coef Fsqd
_refine_ls_weighting_details 'w=1/[\s^2^(Fo^2^)+(0.0624P)^2^+0.1574P] where P=(Fo^2^+2Fc^2^)/3'
_refine_ls_weighting_scheme calc
_refine_ls_wR_factor_gt 0.1144
_refine_ls_wR_factor_ref 0.1217
_reflns_Friedel_coverage 0.000
_reflns_number_gt 1904
_reflns_number_total 2245
_reflns_threshold_expression 'I > 2\s(I)'
_cod_data_source_file ja5b07806_si_014.cif
_cod_data_source_block BDHF-298K
_cod_depositor_comments 'Adding full bibliography for 4124722--4124725.cif.'
_cod_database_code 4124722
_shelx_space_group_comment
;
The symmetry employed for this shelxl refinement is uniquely defined
by the following loop, which should always be used as a source of
symmetry information in preference to the above space-group names.
They are only intended as comments.
;
_shelx_estimated_absorpt_t_min 0.969
_shelx_estimated_absorpt_t_max 0.976
_shelxl_version_number 2014-3

loop_
_space_group_symop_operation_xyz
'x, y, z'
'-x+1/2, y+1/2, -z+1/2'
'-x, -y, -z'
'x-1/2, -y-1/2, z-1/2'

loop_
_atom_site_label
_atom_site_type_symbol
_atom_site_fract_x
_atom_site_fract_y
_atom_site_fract_z
_atom_site_U_iso_or_equiv
_atom_site_adp_type
_atom_site_occupancy
_atom_site_site_symmetry_order
_atom_site_calc_flag
_atom_site_refinement_flags_posn
_atom_site_refinement_flags_adp
O2 O 0.24815(9) 0.45628(16) 0.50565(6) 0.0530(3) Uani 1 1 d . .
O1 O 0.36742(11) 0.15001(17) 0.52783(8) 0.0643(3) Uani 1 1 d . .
C8 C 0.37123(9) 0.41850(17) 0.40146(7) 0.0351(2) Uani 1 1 d . .
C1 C 0.50381(10) 0.36116(18) 0.28609(7) 0.0369(2) Uani 1 1 d . .
C7 C 0.45289(10) 0.30641(18) 0.36657(7) 0.0365(2) Uani 1 1 d . .
H7 H 0.4821 0.1720 0.3985 0.044 Uiso 1 1 calc R U
C11 C 0.33298(11) 0.3216(2) 0.48362(8) 0.0410(3) Uani 1 1 d . .
C6 C 0.47477(13) 0.5559(2) 0.22914(9) 0.0492(3) Uani 1 1 d . .
H6 H 0.4212 0.6629 0.2426 0.059 Uiso 1 1 calc R U
C2 C 0.58621(11) 0.2066(2) 0.26449(8) 0.0462(3) Uani 1 1 d . .
H2 H 0.6077 0.0769 0.3020 0.055 Uiso 1 1 calc R U
C4 C 0.60555(12) 0.4341(3) 0.13224(9) 0.0542(3) Uani 1 1 d . .
H4 H 0.6386 0.4581 0.0806 0.065 Uiso 1 1 calc R U
C9 C 0.30401(12) 0.6379(2) 0.37526(9) 0.0491(3) Uani 1 1 d . .
H9A H 0.2499 0.6387 0.3073 0.059 Uiso 1 1 calc R U
H9B H 0.3644 0.7605 0.3853 0.059 Uiso 1 1 calc R U
C3 C 0.63666(12) 0.2432(3) 0.18799(9) 0.0550(3) Uani 1 1 d . .
H3 H 0.6914 0.1384 0.1746 0.066 Uiso 1 1 calc R U
C5 C 0.52534(14) 0.5905(2) 0.15268(9) 0.0567(3) Uani 1 1 d . .
H5 H 0.5050 0.7201 0.1149 0.068 Uiso 1 1 calc R U
C10 C 0.22490(14) 0.6550(2) 0.44558(11) 0.0584(4) Uani 1 1 d . .
H10A H 0.2493 0.7871 0.4866 0.070 Uiso 1 1 calc R U
H10B H 0.1351 0.6664 0.4088 0.070 Uiso 1 1 calc R U

loop_
_atom_site_aniso_label
_atom_site_aniso_U_11
_atom_site_aniso_U_22
_atom_site_aniso_U_33
_atom_site_aniso_U_23
_atom_site_aniso_U_13
_atom_site_aniso_U_12
O2 0.0550(5) 0.0596(6) 0.0546(5) 0.0069(4) 0.0317(4) 0.0111(4)
O1 0.0839(7) 0.0549(6) 0.0690(6) 0.0246(5) 0.0455(5) 0.0169(5)
C8 0.0364(5) 0.0365(5) 0.0326(5) 0.0015(4) 0.0109(4) 0.0003(4)
C1 0.0362(5) 0.0416(6) 0.0331(5) -0.0013(4) 0.0113(4) -0.0019(4)
C7 0.0400(5) 0.0359(5) 0.0347(5) 0.0022(4) 0.0132(4) 0.0025(4)
C11 0.0430(6) 0.0432(6) 0.0409(5) 0.0019(4) 0.0189(4) 0.0017(4)
C6 0.0609(7) 0.0444(6) 0.0485(6) 0.0053(5) 0.0258(6) 0.0041(5)
C2 0.0457(6) 0.0542(7) 0.0412(5) 0.0028(5) 0.0172(5) 0.0083(5)
C4 0.0505(7) 0.0758(9) 0.0423(6) -0.0015(6) 0.0230(5) -0.0135(6)
C9 0.0518(7) 0.0479(7) 0.0517(6) 0.0111(5) 0.0221(5) 0.0156(5)
C3 0.0469(6) 0.0763(9) 0.0479(6) -0.0021(6) 0.0235(5) 0.0066(6)
C5 0.0706(9) 0.0547(7) 0.0496(7) 0.0108(6) 0.0256(6) -0.0062(6)
C10 0.0590(8) 0.0580(8) 0.0661(8) 0.0106(6) 0.0310(7) 0.0213(6)

loop_
_atom_type_symbol
_atom_type_description
_atom_type_scat_dispersion_real
_atom_type_scat_dispersion_imag
_atom_type_scat_source
C C 0.0033 0.0016 'International Tables Vol C Tables 4.2.6.8 and 6.1.1.4'
H H 0.0000 0.0000 'International Tables Vol C Tables 4.2.6.8 and 6.1.1.4'
O O 0.0106 0.0060 'International Tables Vol C Tables 4.2.6.8 and 6.1.1.4'

loop_
_geom_angle_atom_site_label_1
_geom_angle_atom_site_label_2
_geom_angle_atom_site_label_3
_geom_angle
C11 O2 C10 111.20(9)
C7 C8 C11 119.36(10)
C7 C8 C9 133.22(10)
C11 C8 C9 107.42(9)
C2 C1 C6 117.94(10)
C2 C1 C7 117.45(10)
C6 C1 C7 124.62(10)
C8 C7 C1 130.39(10)
C8 C7 H7 114.8
C1 C7 H7 114.8
O1 C11 O2 121.12(10)
O1 C11 C8 128.87(10)
O2 C11 C8 110.01(9)
C5 C6 C1 120.43(12)
C5 C6 H6 119.8
C1 C6 H6 119.8
C3 C2 C1 121.19(12)
C3 C2 H2 119.4
C1 C2 H2 119.4
C3 C4 C5 120.07(11)
C3 C4 H4 120.0
C5 C4 H4 120.0
C8 C9 C10 103.56(10)
C8 C9 H9A 111.0
C10 C9 H9A 111.0
C8 C9 H9B 111.0
C10 C9 H9B 111.0
H9A C9 H9B 109.0
C4 C3 C2 119.88(12)
C4 C3 H3 120.1
C2 C3 H3 120.1
C4 C5 C6 120.48(12)
C4 C5 H5 119.8
C6 C5 H5 119.8
O2 C10 C9 107.76(10)
O2 C10 H10A 110.2
C9 C10 H10A 110.2
O2 C10 H10B 110.2
C9 C10 H10B 110.2
H10A C10 H10B 108.5

loop_
_geom_bond_atom_site_label_1
_geom_bond_atom_site_label_2
_geom_bond_distance
O2 C11 1.3432(14)
O2 C10 1.4401(16)
O1 C11 1.2019(14)
C8 C7 1.3369(14)
C8 C11 1.4826(14)
C8 C9 1.4947(15)
C1 C2 1.3953(16)
C1 C6 1.3981(16)
C1 C7 1.4649(14)
C7 H7 0.9300
C6 C5 1.3879(16)
C6 H6 0.9300
C2 C3 1.3892(16)
C2 H2 0.9300
C4 C3 1.372(2)
C4 C5 1.379(2)
C4 H4 0.9300
C9 C10 1.5251(18)
C9 H9A 0.9700
C9 H9B 0.9700
C3 H3 0.9300
C5 H5 0.9300
C10 H10A 0.9700
C10 H10B 0.9700
